data_4500777
loop_
_publ_author_name
'Holden, Daniel L.'
'Goulding, Helen V.'
'Bacsa, John'
'Berry, Neil G.'
'Greeves, Nicholas'
'Stephenson, Richard A.'
'Harrington, Ross W.'
'Clegg, William'
'Fogg, Andrew M.'

_publ_section_title
;
 Unusual Hybrid Materials Prepared by the Oxidation of a Ketone
;
_journal_issue 7
_journal_name_full 'Crystal Growth &amp; Design'
_journal_page_first 3013
_journal_paper_doi 10.1021/cg200286t
_journal_volume 11
_journal_year 2011
_chemical_formula_moiety '(Zn 2+)5, 4(C13 H9 O2 -), 6(H O -)'
_chemical_formula_sum 'C52 H42 O14 Zn5'
_chemical_formula_weight 1217.71
_chemical_name_common dh17
_chemical_name_systematic
;
 ?
;
_space_group_IT_number 15
_symmetry_cell_setting monoclinic
_symmetry_space_group_name_Hall '-C 2yc'
_symmetry_space_group_name_H-M 'C 1 2/c 1'
_atom_sites_solution_hydrogens geom
_atom_sites_solution_primary direct
_atom_sites_solution_secondary difmap
_audit_creation_method SHELXL-97
_cell_angle_alpha 90.00
_cell_angle_beta 96.074(3)
_cell_angle_gamma 90.00
_cell_formula_units_Z 4
_cell_length_a 48.786(9)
_cell_length_b 5.6211(11)
_cell_length_c 16.530(3)
_cell_measurement_reflns_used 1350
_cell_measurement_temperature 100(2)
_cell_measurement_theta_max 24.13
_cell_measurement_theta_min 3.40
_cell_volume 4507.6(15)
_computing_cell_refinement 'SAINT v6.45a (Bruker, 2005)'
_computing_data_collection 'SMART v.5.632 (Bruker, 2005)'
_computing_data_reduction 'SAINT v6.45a (Bruker, 2005)'
_computing_structure_refinement 'SHELXL-97 (Sheldrick, 2008)'
_computing_structure_solution 'SHELXS-97 (Sheldrick, 2008)'
_diffrn_ambient_temperature 100(2)
_diffrn_measured_fraction_theta_full 0.997
_diffrn_measured_fraction_theta_max 0.997
_diffrn_measurement_device_type 'Bruker D8 diffractometer with APEX detector'
_diffrn_measurement_method '\w scans with a narrow frame width'
_diffrn_radiation_monochromator graphite
_diffrn_radiation_source 'fine-focus sealed tube'
_diffrn_radiation_type MoK\a
_diffrn_radiation_wavelength 0.71073
_diffrn_reflns_av_R_equivalents 0.0468
_diffrn_reflns_av_sigmaI/netI 0.0616
_diffrn_reflns_limit_h_max 49
_diffrn_reflns_limit_h_min -58
_diffrn_reflns_limit_k_max 6
_diffrn_reflns_limit_k_min -6
_diffrn_reflns_limit_l_max 19
_diffrn_reflns_limit_l_min -14
_diffrn_reflns_number 10774
_diffrn_reflns_theta_full 25.35
_diffrn_reflns_theta_max 25.35
_diffrn_reflns_theta_min 1.68
_diffrn_standards_number 0
_exptl_absorpt_coefficient_mu 2.696
_exptl_absorpt_correction_T_max 0.924
_exptl_absorpt_correction_T_min 0.499
_exptl_absorpt_correction_type multi-scan
_exptl_absorpt_process_details 'SADABS V2008-1 (Sheldrick, 2008)'
_exptl_crystal_colour yellow
_exptl_crystal_density_diffrn 1.794
_exptl_crystal_density_method 'not measured'
_exptl_crystal_description plate
_exptl_crystal_F_000 2464
_exptl_crystal_size_max 0.30
_exptl_crystal_size_mid 0.10
_exptl_crystal_size_min 0.03
_refine_diff_density_max 0.945
_refine_diff_density_min -0.655
_refine_diff_density_rms 0.107
_refine_ls_extinction_method none
_refine_ls_goodness_of_fit_ref 1.018
_refine_ls_hydrogen_treatment mixed
_refine_ls_matrix_type full
_refine_ls_number_parameters 409
_refine_ls_number_reflns 4112
_refine_ls_number_restraints 805
_refine_ls_restrained_S_all 0.953
_refine_ls_R_factor_all 0.0684
_refine_ls_R_factor_gt 0.0426
_refine_ls_shift/su_max 0.005
_refine_ls_shift/su_mean 0.001
_refine_ls_structure_factor_coef Fsqd
_refine_ls_weighting_details 'calc w=1/[\s^2^(Fo^2^)+(0.0549P)^2^+0.4509P] where P=(Fo^2^+2Fc^2^)/3'
_refine_ls_weighting_scheme calc
_refine_ls_wR_factor_gt 0.0969
_refine_ls_wR_factor_ref 0.1058
_reflns_number_gt 2981
_reflns_number_total 4112
_reflns_threshold_expression I>2\s(I)
_cod_data_source_file cg200286t_si_002.cif
_cod_data_source_block 2
_cod_original_cell_volume 4507.7(15)
_cod_original_sg_symbol_H-M 'C 2/c'
_cod_database_code 4500777

loop_
_symmetry_equiv_pos_as_xyz
'x, y, z'
'-x, y, -z+1/2'
'x+1/2, y+1/2, z'
'-x+1/2, y+1/2, -z+1/2'
'-x, -y, -z'
'x, -y, z-1/2'
'-x+1/2, -y+1/2, -z'
'x+1/2, -y+1/2, z-1/2'

loop_
_atom_site_label
_atom_site_type_symbol
_atom_site_fract_x
_atom_site_fract_y
_atom_site_fract_z
_atom_site_U_iso_or_equiv
_atom_site_adp_type
_atom_site_occupancy
_atom_site_symmetry_multiplicity
_atom_site_calc_flag
_atom_site_refinement_flags
_atom_site_disorder_assembly
_atom_site_disorder_group
Zn1 Zn 0.484107(9) 0.19848(8) 0.45069(2) 0.01365(12) Uani 1 1 d D . .
O1 O 0.48387(5) 0.3621(4) 0.33704(14) 0.0142(6) Uani 1 1 d D . .
C1 C 0.43958(8) -0.0746(8) 0.3810(2) 0.0227(10) Uani 1 1 d . . .
Zn2 Zn 0.5000 0.18886(11) 0.2500 0.02194(17) Uani 1 2 d SD . .
O2 O 0.44491(5) 0.1131(5) 0.42214(15) 0.0181(6) Uani 1 1 d . A .
Zn3 Zn 0.500187(10) 0.68182(8) 0.36096(3) 0.01942(13) Uani 1 1 d D . .
O3 O 0.45716(6) -0.2256(5) 0.3664(2) 0.0421(9) Uani 1 1 d . . .
O4 O 0.45908(5) 0.1994(5) 0.18175(15) 0.0209(6) Uani 1 1 d . B .
O5 O 0.45936(6) 0.5686(5) 0.13317(18) 0.0315(7) Uani 1 1 d . . .
O6 O 0.5000 -0.1561(7) 0.2500 0.0458(14) Uani 1 2 d SD . .
O8 O 0.48732(5) 0.0471(4) 0.56637(14) 0.0135(6) Uani 1 1 d D . .
C8 C 0.32714(8) -0.2103(7) 0.2367(2) 0.0215(9) Uani 1 1 d . . .
C9 C 0.32021(9) -0.4029(8) 0.1867(3) 0.0322(11) Uani 1 1 d . A .
H9 H 0.3339 -0.5172 0.1775 0.039 Uiso 1 1 calc RU . .
C10 C 0.29368(9) -0.4312(10) 0.1499(3) 0.0396(13) Uani 1 1 d . . .
H10 H 0.2894 -0.5629 0.1148 0.048 Uiso 1 1 calc RU A .
C11 C 0.27332(9) -0.2708(8) 0.1635(3) 0.0286(11) Uani 1 1 d . A .
H11 H 0.2550 -0.2936 0.1394 0.034 Uiso 1 1 calc RU . .
C12 C 0.27993(9) -0.0778(9) 0.2124(3) 0.0371(12) Uani 1 1 d . . .
H12 H 0.2662 0.0360 0.2216 0.044 Uiso 1 1 calc RU A .
C13 C 0.30665(9) -0.0495(9) 0.2482(3) 0.0359(12) Uani 1 1 d . A .
H13 H 0.3110 0.0853 0.2818 0.043 Uiso 1 1 calc RU . .
C14 C 0.44786(8) 0.3707(7) 0.1430(2) 0.0181(9) Uani 1 1 d . . .
C21 C 0.33435(8) 0.2763(7) -0.0003(2) 0.0196(9) Uani 1 1 d . . .
C22 C 0.32271(9) 0.4492(9) -0.0540(3) 0.0389(13) Uani 1 1 d . B .
H22 H 0.3337 0.5797 -0.0680 0.047 Uiso 1 1 calc RU . .
C23 C 0.29564(9) 0.4342(9) -0.0872(3) 0.0450(14) Uani 1 1 d . . .
H23 H 0.2882 0.5532 -0.1241 0.054 Uiso 1 1 calc RU B .
C24 C 0.27918(9) 0.2481(8) -0.0674(3) 0.0321(12) Uani 1 1 d . B .
H24 H 0.2604 0.2396 -0.0890 0.039 Uiso 1 1 calc RU . .
C25 C 0.29068(9) 0.0754(9) -0.0157(3) 0.0361(12) Uani 1 1 d . . .
H25 H 0.2797 -0.0559 -0.0025 0.043 Uiso 1 1 calc RU B .
C26 C 0.31780(9) 0.0885(8) 0.0174(3) 0.0320(11) Uani 1 1 d . B .
H26 H 0.3252 -0.0337 0.0529 0.038 Uiso 1 1 calc RU . .
C2A C 0.41021(5) -0.1118(3) 0.34786(15) 0.0199(9) Uani 0.529(5) 1 d PD A 1
C3A C 0.40161(10) -0.3210(14) 0.3166(3) 0.0298(16) Uani 0.529(5) 1 d PDU A 1
H3A H 0.4141 -0.4509 0.3182 0.036 Uiso 0.529(5) 1 calc PRU A 1
C4A C 0.37445(15) -0.3521(14) 0.2812(3) 0.0293(16) Uani 0.529(5) 1 d PDU A 1
H4A H 0.3690 -0.5037 0.2597 0.035 Uiso 0.529(5) 1 calc PRU A 1
C5A C 0.35583(8) -0.1764(6) 0.2767(2) 0.0207(9) Uani 0.529(5) 1 d PD A 1
C6A C 0.36515(15) 0.0412(15) 0.3100(3) 0.0213(16) Uani 0.529(5) 1 d PDU A 1
H6A H 0.3527 0.1715 0.3085 0.026 Uiso 0.529(5) 1 calc PRU A 1
C7A C 0.39165(16) 0.0729(16) 0.3447(3) 0.0205(15) Uani 0.529(5) 1 d PDU A 1
H7A H 0.3973 0.2235 0.3666 0.025 Uiso 0.529(5) 1 calc PRU A 1
C2B C 0.41021(5) -0.1118(3) 0.34786(15) 0.0199(9) Uani 0.471(5) 1 d PD A 2
C3B C 0.40471(17) -0.2843(9) 0.2755(4) 0.0237(16) Uani 0.471(5) 1 d PDU A 2
H3B H 0.4194 -0.3680 0.2551 0.028 Uiso 0.471(5) 1 calc PRU A 2
C4B C 0.37815(18) -0.3139(11) 0.2415(5) 0.0233(16) Uani 0.471(5) 1 d PDU A 2
H4B H 0.3739 -0.4186 0.1967 0.028 Uiso 0.471(5) 1 calc PRU A 2
C5B C 0.35583(8) -0.1764(6) 0.2767(2) 0.0207(9) Uani 0.471(5) 1 d PD A 2
C6B C 0.36213(19) -0.0313(11) 0.3387(4) 0.0195(16) Uani 0.471(5) 1 d PDU A 2
H6B H 0.3478 0.0545 0.3602 0.023 Uiso 0.471(5) 1 calc PRU A 2
C7B C 0.3890(2) 0.0001(12) 0.3737(5) 0.0228(17) Uani 0.471(5) 1 d PDU A 2
H7B H 0.3923 0.1068 0.4182 0.027 Uiso 0.471(5) 1 calc PRU A 2
C15A C 0.41875(4) 0.3437(4) 0.10484(14) 0.0185(9) Uani 0.560(6) 1 d PD B 3
C16A C 0.40828(10) 0.4901(10) 0.0426(4) 0.0210(19) Uani 0.560(6) 1 d PDU B 3
H16 H 0.4196 0.6090 0.0225 0.025 Uiso 0.560(6) 1 calc PRU B 3
C17A C 0.38109(15) 0.4643(12) 0.0092(4) 0.0209(19) Uani 0.560(6) 1 d PDU B 3
H17 H 0.3743 0.5675 -0.0338 0.025 Uiso 0.560(6) 1 calc PRU B 3
C18A C 0.36374(7) 0.2970(7) 0.03534(19) 0.0185(9) Uani 0.560(6) 1 d PD B 3
C19A C 0.37480(16) 0.1465(12) 0.0998(4) 0.0227(19) Uani 0.560(6) 1 d PDU B 3
H19 H 0.3635 0.0277 0.1200 0.027 Uiso 0.560(6) 1 calc PRU B 3
C20A C 0.40144(17) 0.1703(12) 0.1330(4) 0.0193(15) Uani 0.560(6) 1 d PDU B 3
H20 H 0.4084 0.0674 0.1759 0.023 Uiso 0.560(6) 1 calc PRU B 3
C15B C 0.41875(4) 0.3437(4) 0.10484(14) 0.0185(9) Uani 0.440(6) 1 d PD B 4
C16B C 0.40387(14) 0.5429(19) 0.0711(3) 0.016(2) Uani 0.440(6) 1 d PDU B 4
H16A H 0.4126 0.6940 0.0721 0.019 Uiso 0.440(6) 1 calc PRU B 4
C17B C 0.3772(2) 0.5226(18) 0.0373(4) 0.015(2) Uani 0.440(6) 1 d PDU B 4
H17A H 0.3676 0.6587 0.0150 0.018 Uiso 0.440(6) 1 calc PRU B 4
C18B C 0.36374(7) 0.2970(7) 0.03534(19) 0.0185(9) Uani 0.440(6) 1 d PD B 4
C19B C 0.3785(2) 0.106(2) 0.0682(4) 0.023(2) Uani 0.440(6) 1 d PDU B 4
H19A H 0.3698 -0.0456 0.0674 0.028 Uiso 0.440(6) 1 calc PRU B 4
C20B C 0.4056(2) 0.127(2) 0.1028(4) 0.0193(15) Uani 0.440(6) 1 d PDU B 4
H20A H 0.4152 -0.0096 0.1251 0.023 Uiso 0.440(6) 1 calc PRU B 4
O7A O 0.49278(9) 0.5217(14) 0.5000 0.0228(18) Uani 0.50 1 d PD . 1
H8 H 0.4725(2) -0.019(6) 0.5964(14) 0.035(3) Uiso 1 1 d DU . .
H1 H 0.46375(6) 0.3828(3) 0.32164(10) 0.036(3) Uiso 1 1 d DU . .
H7 H 0.4754(4) 0.600(9) 0.513(4) 0.032(3) Uiso 0.50 1 d PDU C 1
H6 H 0.47955(4) -0.1696(2) 0.24391(7) 0.033(3) Uiso 0.50 1 d PDU . .

loop_
_atom_site_aniso_label
_atom_site_aniso_U_11
_atom_site_aniso_U_22
_atom_site_aniso_U_33
_atom_site_aniso_U_23
_atom_site_aniso_U_13
_atom_site_aniso_U_12
Zn1 0.0186(2) 0.0110(2) 0.0110(2) 0.00070(18) -0.00006(18) -0.0002(2)
O1 0.0175(14) 0.0118(14) 0.0129(13) 0.0027(10) -0.0006(11) 0.0016(11)
C1 0.021(2) 0.020(2) 0.027(2) 0.0021(19) 0.0025(18) -0.001(2)
Zn2 0.0435(4) 0.0099(3) 0.0137(3) 0.000 0.0091(3) 0.000
O2 0.0205(15) 0.0188(15) 0.0145(13) -0.0031(11) -0.0009(11) -0.0023(12)
Zn3 0.0278(3) 0.0112(2) 0.0178(2) -0.00247(19) -0.0045(2) 0.0004(2)
O3 0.0190(17) 0.0239(18) 0.080(3) -0.0220(17) -0.0094(17) 0.0028(14)
O4 0.0260(16) 0.0161(15) 0.0203(14) 0.0042(12) 0.0002(12) 0.0048(13)
O5 0.0237(16) 0.0169(17) 0.051(2) 0.0067(15) -0.0114(14) -0.0029(14)
O6 0.107(4) 0.014(2) 0.014(2) 0.000 -0.002(2) 0.000
O8 0.0175(14) 0.0142(14) 0.0089(12) 0.0013(11) 0.0024(11) -0.0011(11)
C8 0.023(2) 0.019(2) 0.023(2) 0.0016(18) 0.0026(18) -0.0021(19)
C9 0.028(3) 0.035(3) 0.033(3) -0.010(2) -0.001(2) 0.007(2)
C10 0.028(3) 0.044(3) 0.044(3) -0.014(2) -0.012(2) 0.002(2)
C11 0.017(2) 0.032(3) 0.035(3) -0.001(2) -0.006(2) -0.0021(19)
C12 0.028(3) 0.042(3) 0.041(3) -0.008(2) -0.001(2) 0.008(2)
C13 0.029(3) 0.033(3) 0.043(3) -0.015(2) -0.006(2) 0.002(2)
C14 0.022(2) 0.016(2) 0.017(2) -0.0040(17) 0.0021(17) 0.0000(17)
C21 0.024(2) 0.018(2) 0.018(2) -0.0055(17) 0.0019(17) 0.0000(17)
C22 0.025(3) 0.029(3) 0.060(3) 0.014(2) -0.010(2) -0.010(2)
C23 0.032(3) 0.033(3) 0.065(4) 0.016(3) -0.015(3) 0.001(2)
C24 0.022(2) 0.041(3) 0.030(3) -0.008(2) -0.008(2) -0.005(2)
C25 0.031(3) 0.041(3) 0.036(3) 0.002(2) 0.000(2) -0.013(2)
C26 0.028(3) 0.029(3) 0.038(3) 0.008(2) -0.002(2) -0.005(2)
C2A 0.020(2) 0.017(2) 0.021(2) -0.0036(17) -0.0044(18) -0.0068(17)
C3A 0.024(3) 0.034(3) 0.031(3) -0.018(3) -0.001(3) 0.009(3)
C4A 0.027(3) 0.029(3) 0.031(3) -0.023(3) 0.001(3) 0.002(3)
C5A 0.020(2) 0.018(2) 0.024(2) 0.0031(18) 0.0025(17) -0.0012(18)
C6A 0.020(3) 0.026(3) 0.018(3) -0.013(3) 0.001(3) 0.007(3)
C7A 0.020(3) 0.025(3) 0.015(3) -0.014(3) -0.001(3) 0.004(3)
C2B 0.020(2) 0.017(2) 0.021(2) -0.0036(17) -0.0044(18) -0.0068(17)
C3B 0.024(3) 0.031(3) 0.016(3) -0.017(3) 0.005(3) 0.006(3)
C4B 0.024(3) 0.028(3) 0.017(3) -0.019(3) 0.002(3) 0.002(3)
C5B 0.020(2) 0.018(2) 0.024(2) 0.0031(18) 0.0025(17) -0.0012(18)
C6B 0.019(3) 0.027(3) 0.014(3) -0.009(3) 0.009(3) 0.002(3)
C7B 0.023(3) 0.029(3) 0.017(3) -0.016(3) 0.006(3) 0.003(3)
C15A 0.024(2) 0.012(2) 0.019(2) -0.0032(16) 0.0034(18) 0.0022(17)
C16A 0.021(4) 0.019(4) 0.022(4) 0.008(3) -0.004(3) -0.001(3)
C17A 0.024(4) 0.020(4) 0.018(4) 0.005(3) -0.004(3) 0.000(3)
C18A 0.018(2) 0.020(2) 0.018(2) -0.0034(17) 0.0008(17) 0.0017(18)
C19A 0.028(4) 0.020(4) 0.021(4) 0.003(3) 0.005(3) -0.009(3)
C20A 0.027(3) 0.012(3) 0.019(4) -0.001(3) 0.002(3) 0.004(2)
C15B 0.024(2) 0.012(2) 0.019(2) -0.0032(16) 0.0034(18) 0.0022(17)
C16B 0.022(4) 0.009(4) 0.016(5) -0.006(4) 0.004(4) -0.002(4)
C17B 0.025(4) 0.003(4) 0.016(5) -0.004(4) 0.002(4) 0.002(3)
C18B 0.018(2) 0.020(2) 0.018(2) -0.0034(17) 0.0008(17) 0.0017(18)
C19B 0.030(5) 0.011(4) 0.029(5) 0.002(4) 0.003(4) -0.008(4)
C20B 0.027(3) 0.012(3) 0.019(4) -0.001(3) 0.002(3) 0.004(2)
O7A 0.033(5) 0.017(4) 0.023(3) -0.012(2) 0.024(3) -0.010(4)

loop_
_atom_type_symbol
_atom_type_description
_atom_type_scat_dispersion_real
_atom_type_scat_dispersion_imag
_atom_type_scat_source
C C 0.0033 0.0016 'International Tables Vol C Tables 4.2.6.8 and 6.1.1.4'
H H 0.0000 0.0000 'International Tables Vol C Tables 4.2.6.8 and 6.1.1.4'
O O 0.0106 0.0060 'International Tables Vol C Tables 4.2.6.8 and 6.1.1.4'
Zn Zn 0.2839 1.4301 'International Tables Vol C Tables 4.2.6.8 and 6.1.1.4'

loop_
_geom_angle_atom_site_label_1
_geom_angle_atom_site_label_2
_geom_angle_atom_site_label_3
_geom_angle
_geom_angle_site_symmetry_1
_geom_angle_site_symmetry_3
O2 Zn1 O8 117.94(10) . 5_656
O2 Zn1 O7A 118.07(15) . .
O8 Zn1 O7A 123.93(14) 5_656 .
O2 Zn1 O7A 139.15(15) . 5_666
O8 Zn1 O7A 102.87(15) 5_656 5_666
O7A Zn1 O7A 21.1(2) . 5_666
O2 Zn1 O8 95.56(10) . .
O8 Zn1 O8 82.06(10) 5_656 .
O7A Zn1 O8 90.27(11) . .
O7A Zn1 O8 87.92(12) 5_666 .
O2 Zn1 O1 88.80(10) . .
O8 Zn1 O1 96.57(9) 5_656 .
O7A Zn1 O1 87.01(11) . .
O7A Zn1 O1 88.29(12) 5_666 .
O8 Zn1 O1 175.58(9) . .
O2 Zn1 Zn1 111.70(8) . 5_656
O8 Zn1 Zn1 42.01(7) 5_656 5_656
O7A Zn1 Zn1 111.45(10) . 5_656
O7A Zn1 Zn1 96.90(14) 5_666 5_656
O8 Zn1 Zn1 40.05(7) . 5_656
O1 Zn1 Zn1 138.43(7) . 5_656
Zn2 O1 Zn3 114.20(11) . .
Zn2 O1 Zn1 118.31(12) . .
Zn3 O1 Zn1 104.77(11) . .
Zn2 O1 H1 109.31(19) . .
Zn3 O1 H1 107.99(19) . .
Zn1 O1 H1 101.12(18) . .
O3 C1 O2 124.3(4) . .
O3 C1 C2A 119.1(3) . .
O2 C1 C2A 116.6(3) . .
O6 Zn2 O1 119.65(7) . .
O6 Zn2 O1 119.64(7) . 2_655
O1 Zn2 O1 120.71(14) . 2_655
O6 Zn2 O4 91.55(7) . 2_655
O1 Zn2 O4 91.33(9) . 2_655
O1 Zn2 O4 87.13(9) 2_655 2_655
O6 Zn2 O4 91.55(7) . .
O1 Zn2 O4 87.13(9) . .
O1 Zn2 O4 91.34(9) 2_655 .
O4 Zn2 O4 176.90(14) 2_655 .
C1 O2 Zn1 117.9(2) . .
O1 Zn3 O8 154.21(10) . 5_666
O1 Zn3 O6 105.08(11) . 1_565
O8 Zn3 O6 99.88(12) 5_666 1_565
O1 Zn3 O5 95.24(10) . 2_655
O8 Zn3 O5 88.71(10) 5_666 2_655
O6 Zn3 O5 95.32(9) 1_565 2_655
O1 Zn3 O3 81.75(10) . 1_565
O8 Zn3 O3 91.56(10) 5_666 1_565
O6 Zn3 O3 91.01(10) 1_565 1_565
O5 Zn3 O3 173.52(13) 2_655 1_565
C1 O3 Zn3 149.0(3) . 1_545
C14 O4 Zn2 127.7(3) . .
C14 O5 Zn3 134.4(3) . 2_655
Zn2 O6 Zn3 116.42(10) . 2_645
Zn2 O6 Zn3 116.42(10) . 1_545
Zn3 O6 Zn3 127.2(2) 2_645 1_545
Zn2 O6 H6 94.4(2) . .
Zn3 O6 H6 88.06(13) 2_645 .
Zn3 O6 H6 88.06(13) 1_545 .
Zn3 O8 Zn1 115.99(11) 5_666 5_656
Zn3 O8 Zn1 103.25(11) 5_666 .
Zn1 O8 Zn1 97.94(10) 5_656 .
Zn3 O8 H8 100(2) 5_666 .
Zn1 O8 H8 111.5(18) 5_656 .
Zn1 O8 H8 128.6(10) . .
C13 C8 C9 117.5(4) . .
C13 C8 C5A 121.0(4) . .
C9 C8 C5A 121.5(4) . .
C10 C9 C8 120.8(4) . .
C10 C9 H9 119.6 . .
C8 C9 H9 119.6 . .
C11 C10 C9 120.8(4) . .
C11 C10 H10 119.6 . .
C9 C10 H10 119.6 . .
C12 C11 C10 119.0(4) . .
C12 C11 H11 120.5 . .
C10 C11 H11 120.5 . .
C11 C12 C13 119.7(4) . .
C11 C12 H12 120.1 . .
C13 C12 H12 120.1 . .
C8 C13 C12 122.1(4) . .
C8 C13 H13 119.0 . .
C12 C13 H13 119.0 . .
O4 C14 O5 124.6(4) . .
O4 C14 C15A 118.8(3) . .
O5 C14 C15A 116.6(3) . .
C26 C21 C22 117.4(4) . .
C26 C21 C18A 122.3(4) . .
C22 C21 C18A 120.3(4) . .
C23 C22 C21 121.2(4) . .
C23 C22 H22 119.4 . .
C21 C22 H22 119.4 . .
C22 C23 C24 120.7(4) . .
C22 C23 H23 119.7 . .
C24 C23 H23 119.7 . .
C25 C24 C23 118.3(4) . .
C25 C24 H24 120.9 . .
C23 C24 H24 120.9 . .
C24 C25 C26 121.4(4) . .
C24 C25 H25 119.3 . .
C26 C25 H25 119.3 . .
C21 C26 C25 121.0(4) . .
C21 C26 H26 119.5 . .
C25 C26 H26 119.5 . .
C3A C2A C7A 118.2(5) . .
C3A C2A C1 121.0(3) . .
C7A C2A C1 120.7(4) . .
C2A C3A C4A 121.1(6) . .
C2A C3A H3A 119.5 . .
C4A C3A H3A 119.5 . .
C5A C4A C3A 122.5(7) . .
C5A C4A H4A 118.8 . .
C3A C4A H4A 118.8 . .
C4A C5A C6A 115.7(5) . .
C4A C5A C8 121.9(4) . .
C6A C5A C8 122.4(4) . .
C7A C6A C5A 122.1(7) . .
C7A C6A H6A 118.9 . .
C5A C6A H6A 118.9 . .
C6A C7A C2A 120.5(7) . .
C6A C7A H7A 119.8 . .
C2A C7A H7A 119.8 . .
C4B C3B H3B 120.8 . .
C3B C4B H4B 120.9 . .
C7B C6B H6B 118.9 . .
C6B C7B H7B 118.5 . .
C16A C15A C20A 118.4(4) . .
C16A C15A C14 121.0(3) . .
C20A C15A C14 120.5(4) . .
C15A C16A C17A 120.0(6) . .
C15A C16A H16 120.0 . .
C17A C16A H16 120.0 . .
C18A C17A C16A 122.9(6) . .
C18A C17A H17 118.5 . .
C16A C17A H17 118.5 . .
C17A C18A C19A 116.6(5) . .
C17A C18A C21 122.0(4) . .
C19A C18A C21 121.4(4) . .
C20A C19A C18A 120.9(7) . .
C20A C19A H19 119.5 . .
C18A C19A H19 119.5 . .
C19A C20A C15A 121.1(7) . .
C19A C20A H20 119.4 . .
C15A C20A H20 119.4 . .
C17B C16B H16A 119.3 . .
C16B C17B H17A 120.0 . .
C20B C19B H19A 118.9 . .
C19B C20B H20A 119.9 . .
O7A O7A Zn1 82.2(11) 5_666 .
O7A O7A Zn1 76.8(11) 5_666 5_666
Zn1 O7A Zn1 158.9(2) . 5_666
O7A O7A H7 165(3) 5_666 .
Zn1 O7A H7 110(2) . .
Zn1 O7A H7 91(2) 5_666 .

loop_
_geom_bond_atom_site_label_1
_geom_bond_atom_site_label_2
_geom_bond_distance
_geom_bond_site_symmetry_2
Zn1 O2 1.979(3) .
Zn1 O8 2.003(2) 5_656
Zn1 O7A 2.018(7) .
Zn1 O7A 2.053(7) 5_666
Zn1 O8 2.084(2) .
Zn1 O1 2.091(2) .
Zn1 Zn1 3.0832(9) 5_656
O1 Zn2 1.969(2) .
O1 Zn3 1.988(2) .
O1 H1 0.9945(19) .
C1 O3 1.248(5) .
C1 O2 1.267(5) .
C1 C2A 1.494(4) .
Zn2 O6 1.939(4) .
Zn2 O1 1.969(2) 2_655
Zn2 O4 2.188(3) 2_655
Zn2 O4 2.188(3) .
Zn3 O8 1.995(2) 5_666
Zn3 O6 2.0472(19) 1_565
Zn3 O5 2.066(3) 2_655
Zn3 O3 2.173(3) 1_565
O3 Zn3 2.174(3) 1_545
O4 C14 1.250(4) .
O5 C14 1.264(5) .
O5 Zn3 2.066(3) 2_655
O6 Zn3 2.0472(19) 2_645
O6 Zn3 2.0472(19) 1_545
O6 H6 0.9949(19) .
O8 Zn3 1.995(2) 5_666
O8 Zn1 2.003(2) 5_656
O8 H8 0.99(2) .
C8 C13 1.376(6) .
C8 C9 1.382(6) .
C8 C5A 1.496(5) .
C9 C10 1.379(6) .
C9 H9 0.950 .
C10 C11 1.378(6) .
C10 H10 0.950 .
C11 C12 1.370(6) .
C11 H11 0.950 .
C12 C13 1.383(6) .
C12 H12 0.950 .
C13 H13 0.950 .
C14 C15A 1.500(4) .
C21 C26 1.379(6) .
C21 C22 1.396(6) .
C21 C18A 1.496(5) .
C22 C23 1.378(6) .
C22 H22 0.950 .
C23 C24 1.379(6) .
C23 H23 0.950 .
C24 C25 1.374(6) .
C24 H24 0.950 .
C25 C26 1.379(6) .
C25 H25 0.950 .
C26 H26 0.950 .
C2A C3A 1.334(8) .
C2A C7A 1.375(9) .
C3A C4A 1.402(9) .
C3A H3A 0.950 .
C4A C5A 1.339(9) .
C4A H4A 0.950 .
C5A C6A 1.397(9) .
C6A C7A 1.369(10) .
C6A H6A 0.950 .
C7A H7A 0.950 .
C3B C4B 1.367(12) .
C3B H3B 0.950 .
C4B H4B 0.950 .
C6B C7B 1.386(12) .
C6B H6B 0.950 .
C7B H7B 0.950 .
C15A C16A 1.373(7) .
C15A C20A 1.401(9) .
C16A C17A 1.390(9) .
C16A H16 0.950 .
C17A C18A 1.366(8) .
C17A H17 0.950 .
C18A C19A 1.421(9) .
C19A C20A 1.363(11) .
C19A H19 0.950 .
C20A H20 0.950 .
C16B C17B 1.365(12) .
C16B H16A 0.950 .
C17B H17A 0.950 .
C19B C20B 1.393(14) .
C19B H19A 0.950 .
C20B H20A 0.950 .
O7A O7A 0.745(9) 5_666
O7A Zn1 2.053(7) 5_666
O7A H7 0.998(5) .
